data_7110801
loop_
_publ_author_name
'Nagao, Shoken'
'Seino, Hidetake'
'Mizobe, Yasushi'
'Hidai, Masanobu'

_publ_section_title
;
 Syntheses of a dinuclear Ir complex containing bridging tetraselenide
 ligands [(C5Me5)Ir(\m-Se4)2Ir(C5Me5)] and its conversion into Ir2Pd2Se3
 and Ir2Pd3Se5 clusters
;
_journal_issue 3
_journal_name_full 'Chemical Communications'
_journal_page_first 207
_journal_paper_doi 10.1039/a909403b
_journal_year 2000
_chemical_formula_sum 'C27 H38 Ir2 Se8'
_chemical_formula_weight 1378.72
_space_group_IT_number 2
_symmetry_cell_setting triclinic
_symmetry_Int_Tables_number 2
_symmetry_space_group_name_Hall '-P 1'
_symmetry_space_group_name_H-M 'P -1'
_audit_creation_date 'Thu Nov 18 16:19:22 1999'
_audit_creation_method 'from TEXRAY.INF file'
_cell_angle_alpha 95.60(2)
_cell_angle_beta 94.51(5)
_cell_angle_gamma 91.88(3)
_cell_formula_units_Z 2
_cell_length_a 8.519(4)
_cell_length_b 14.081(3)
_cell_length_c 14.262(6)
_cell_measurement_reflns_used 18
_cell_measurement_temperature 296.2
_cell_measurement_theta_max 13.3
_cell_measurement_theta_min 10.9
_cell_volume 1696.0(11)
_computing_cell_refinement 'Rigaku/AFC Diffractometer Control'
_computing_data_collection 'Rigaku/AFC Diffractometer Control'
_computing_data_reduction teXsan
_computing_publication_material teXsan
_computing_structure_refinement teXsan
_computing_structure_solution 'DIRDIF92 (PATTY)'
_diffrn_ambient_temperature 296.2
_diffrn_measurement_device_type 'Rigaku AFC7R'
_diffrn_measurement_method \w-2\q
_diffrn_orient_matrix_UB_11 -0.01596
_diffrn_orient_matrix_UB_12 -0.06452
_diffrn_orient_matrix_UB_13 -0.03622
_diffrn_orient_matrix_UB_21 0.04705
_diffrn_orient_matrix_UB_22 -0.02987
_diffrn_orient_matrix_UB_23 0.05592
_diffrn_orient_matrix_UB_31 -0.10686
_diffrn_orient_matrix_UB_32 -0.00673
_diffrn_orient_matrix_UB_33 0.02363
_diffrn_radiation_detector 'scintillation counter'
_diffrn_radiation_monochromator graphite
_diffrn_radiation_source 'Rigaku rotating anode'
_diffrn_radiation_type 'Mo K\a'
_diffrn_radiation_wavelength 0.7107
_diffrn_reflns_av_R_equivalents 0.189
_diffrn_reflns_av_sigmaI/netI 0.288
_diffrn_reflns_limit_h_max 11
_diffrn_reflns_limit_h_min 0
_diffrn_reflns_limit_k_max 18
_diffrn_reflns_limit_k_min -18
_diffrn_reflns_limit_l_max 18
_diffrn_reflns_limit_l_min -18
_diffrn_reflns_number 8248
_diffrn_reflns_reduction_process 'Lp corrections applied'
_diffrn_reflns_theta_max 27.44
_diffrn_reflns_theta_min 2.70
_diffrn_standards_decay_% -9.08
_diffrn_standards_interval_count 150
_diffrn_standards_number 3
_exptl_absorpt_coefficient_mu 16.464
_exptl_absorpt_correction_T_max 1.000
_exptl_absorpt_correction_T_min 0.652
_exptl_absorpt_correction_type psi-scan
_exptl_absorpt_process_details '(North, Phillips & Mathews, 1968)'
_exptl_crystal_colour black
_exptl_crystal_density_diffrn 2.700
_exptl_crystal_density_method 'not measured'
_exptl_crystal_description prismatic
_exptl_crystal_F_000 1252.00
_exptl_crystal_size_max 0.200
_exptl_crystal_size_mid 0.150
_exptl_crystal_size_min 0.100
_refine_diff_density_max 1.51
_refine_diff_density_min -1.07
_refine_ls_extinction_method none
_refine_ls_goodness_of_fit_ref 1.543
_refine_ls_hydrogen_treatment noref
_refine_ls_matrix_type full
_refine_ls_number_constraints 0
_refine_ls_number_parameters 178
_refine_ls_number_reflns 1658
_refine_ls_number_restraints 0
_refine_ls_R_factor_all 0.0567
_refine_ls_R_factor_gt 0.0567
_refine_ls_shift/su_max 0.0140
_refine_ls_shift/su_mean 0.0020
_refine_ls_structure_factor_coef F
_refine_ls_weighting_details 'w = 1/[\s^2^(Fo) + 0.00017|Fo|^2^]'
_refine_ls_weighting_scheme calc
_refine_ls_wR_factor_gt 0.0590
_refine_ls_wR_factor_ref 0.0590
_reflns_number_gt 1658
_reflns_number_total 7723
_reflns_threshold_expression >3.0sigma(I)
_cod_data_source_file a909403bsup1.cif
_cod_data_source_block '[Cp*Ir(Se4)2IrCp*]-toluene'
_cod_depositor_comments
;
The following automatic conversions were performed:
'_reflns_observed_expression' tag replaced with
'_reflns_threshold_expression' tag as specified in the replacement
file
'cod-tools/trunk/perl-scripts/inputs/replacement_tags.lst'.

'_atom_site_calc_flags'
tag replaced with '_atom_site_calc_flag' tag as specified in the
replacement file
'cod-tools/trunk/perl-scripts/inputs/replacement_tags.lst'.

'_atom_type_scat_imag'
tag replaced with '_atom_type_scat_dispersion_imag' tag as specified
in the replacement file
'cod-tools/trunk/perl-scripts/inputs/replacement_tags.lst'.

Automatic conversion script
Id: cif_correct_tags 3137 2015-03-23 15:08:43Z antanas 
;
_cod_original_cell_volume 1695(1)
_cod_original_sg_symbol_H-M 'P -1         '
_cod_original_formula_sum 'C27 H38 Ir2 Se8 '
_cod_database_code 7110801

loop_
_symmetry_equiv_pos_as_xyz
x,y,z
-x,-y,-z

loop_
_atom_site_label
_atom_site_type_symbol
_atom_site_fract_x
_atom_site_fract_y
_atom_site_fract_z
_atom_site_U_iso_or_equiv
_atom_site_adp_type
_atom_site_occupancy
_atom_site_calc_flag
Ir(1) Ir 0.2219(2) 0.4025(1) 0.1918(1) 0.0350(7) Uani 1.00 d
Ir(2) Ir 0.1760(2) 0.1172(1) 0.2467(1) 0.0343(7) Uani 1.00 d
Se(1) Se 0.3478(5) 0.2601(3) 0.2440(3) 0.035(2) Uani 1.00 d
Se(2) Se 0.5325(5) 0.2304(4) 0.1265(4) 0.055(2) Uani 1.00 d
Se(3) Se 0.3523(6) 0.2159(4) -0.0020(3) 0.064(2) Uani 1.00 d
Se(4) Se 0.2348(6) 0.3609(4) 0.0205(3) 0.057(2) Uani 1.00 d
Se(5) Se -0.0078(5) 0.1624(4) 0.1220(3) 0.048(2) Uani 1.00 d
Se(6) Se -0.0367(5) 0.3239(4) 0.1603(3) 0.046(2) Uani 1.00 d
Se(7) Se -0.1377(5) 0.3050(4) 0.3094(4) 0.056(2) Uani 1.00 d
Se(8) Se 0.0775(5) 0.2289(4) 0.3738(3) 0.045(2) Uani 1.00 d
C(1) C 0.242(5) 0.551(3) 0.173(3) 0.06(1) Uiso 1.00 d
C(2) C 0.412(5) 0.519(3) 0.207(3) 0.04(1) Uiso 1.00 d
C(3) C 0.376(6) 0.498(3) 0.291(3) 0.06(1) Uiso 1.00 d
C(4) C 0.224(5) 0.504(3) 0.320(3) 0.03(1) Uiso 1.00 d
C(5) C 0.151(5) 0.542(3) 0.240(3) 0.03(1) Uiso 1.00 d
C(6) C 0.225(6) 0.600(4) 0.077(4) 0.08(1) Uiso 1.00 d
C(7) C 0.540(6) 0.520(4) 0.150(4) 0.07(1) Uiso 1.00 d
C(8) C 0.502(5) 0.463(3) 0.363(3) 0.05(1) Uiso 1.00 d
C(9) C 0.160(5) 0.495(3) 0.411(3) 0.06(1) Uiso 1.00 d
C(10) C -0.028(5) 0.575(3) 0.233(3) 0.05(1) Uiso 1.00 d
C(11) C 0.125(5) -0.032(3) 0.211(3) 0.04(1) Uiso 1.00 d
C(12) C 0.103(5) -0.016(3) 0.301(3) 0.05(1) Uiso 1.00 d
C(13) C 0.259(5) 0.019(3) 0.349(3) 0.05(1) Uiso 1.00 d
C(14) C 0.358(5) 0.015(3) 0.268(3) 0.04(1) Uiso 1.00 d
C(15) C 0.259(6) -0.003(4) 0.185(4) 0.07(1) Uiso 1.00 d
C(16) C -0.008(6) -0.070(4) 0.133(4) 0.08(1) Uiso 1.00 d
C(17) C -0.034(5) -0.031(3) 0.358(3) 0.06(1) Uiso 1.00 d
C(18) C 0.299(5) 0.033(3) 0.454(3) 0.06(1) Uiso 1.00 d
C(19) C 0.529(5) 0.035(3) 0.286(3) 0.06(1) Uiso 1.00 d
C(20) C 0.335(6) -0.025(4) 0.091(4) 0.08(1) Uiso 1.00 d
C(21) C 0.608(5) 0.253(2) 0.551(3) 0.1977 Uiso 1.00 d
C(22) C 0.448(4) 0.266(3) 0.558(3) 0.1977 Uiso 1.00 d
C(23) C 0.383(5) 0.258(3) 0.644(4) 0.1977 Uiso 1.00 d
C(24) C 0.478(7) 0.237(3) 0.722(3) 0.1977 Uiso 1.00 d
C(25) C 0.638(7) 0.223(3) 0.715(3) 0.1977 Uiso 1.00 d
C(26) C 0.703(4) 0.231(3) 0.629(3) 0.1977 Uiso 1.00 d
C(27) C 0.680(8) 0.261(4) 0.456(3) 0.1977 Uiso 1.00 d
H(1) H 0.2921 0.6555 0.0817 0.0920 Uiso 1.00 calc
H(2) H 0.2533 0.5561 0.0261 0.0920 Uiso 1.00 calc
H(3) H 0.1187 0.6167 0.0639 0.0920 Uiso 1.00 calc
H(4) H 0.6302 0.4971 0.1829 0.0896 Uiso 1.00 calc
H(5) H 0.5142 0.4808 0.0928 0.0896 Uiso 1.00 calc
H(6) H 0.5625 0.5839 0.1364 0.0896 Uiso 1.00 calc
H(7) H 0.4555 0.4538 0.4202 0.0656 Uiso 1.00 calc
H(8) H 0.5406 0.4044 0.3376 0.0656 Uiso 1.00 calc
H(9) H 0.5862 0.5094 0.3757 0.0656 Uiso 1.00 calc
H(10) H 0.2049 0.5436 0.4569 0.0699 Uiso 1.00 calc
H(11) H 0.0486 0.4999 0.4048 0.0699 Uiso 1.00 calc
H(12) H 0.1837 0.4340 0.4319 0.0699 Uiso 1.00 calc
H(13) H -0.0287 0.6411 0.2255 0.0645 Uiso 1.00 calc
H(14) H -0.0845 0.5400 0.1795 0.0645 Uiso 1.00 calc
H(15) H -0.0752 0.5626 0.2885 0.0645 Uiso 1.00 calc
H(16) H -0.1025 -0.0825 0.1616 0.0997 Uiso 1.00 calc
H(17) H -0.0261 -0.0221 0.0907 0.0997 Uiso 1.00 calc
H(18) H 0.0234 -0.1261 0.0992 0.0997 Uiso 1.00 calc
H(19) H -0.0022 -0.0162 0.4229 0.0726 Uiso 1.00 calc
H(20) H -0.1154 0.0097 0.3395 0.0726 Uiso 1.00 calc
H(21) H -0.0713 -0.0955 0.3463 0.0726 Uiso 1.00 calc
H(22) H 0.2832 -0.0257 0.4798 0.0744 Uiso 1.00 calc
H(23) H 0.4057 0.0549 0.4666 0.0744 Uiso 1.00 calc
H(24) H 0.2324 0.0792 0.4813 0.0744 Uiso 1.00 calc
H(25) H 0.5735 -0.0105 0.3241 0.0679 Uiso 1.00 calc
H(26) H 0.5763 0.0318 0.2278 0.0679 Uiso 1.00 calc
H(27) H 0.5474 0.0974 0.3182 0.0679 Uiso 1.00 calc
H(28) H 0.4016 -0.0780 0.0962 0.1023 Uiso 1.00 calc
H(29) H 0.2556 -0.0406 0.0413 0.1023 Uiso 1.00 calc
H(30) H 0.3966 0.0290 0.0789 0.1023 Uiso 1.00 calc
H(31) H 0.383(6) 0.281(4) 0.505(4) 0.1977 Uiso 1.00 calc
H(32) H 0.274(5) 0.268(4) 0.649(6) 0.1977 Uiso 1.00 calc
H(33) H 0.434(9) 0.231(4) 0.781(4) 0.1977 Uiso 1.00 calc
H(34) H 0.703(9) 0.208(5) 0.769(4) 0.1977 Uiso 1.00 calc
H(35) H 0.812(4) 0.221(4) 0.624(5) 0.1977 Uiso 1.00 calc
H(36) H 0.7906 0.2508 0.4638 0.2368 Uiso 1.00 calc
H(37) H 0.6318 0.2145 0.4094 0.2368 Uiso 1.00 calc
H(38) H 0.6650 0.3230 0.4372 0.2368 Uiso 1.00 calc

loop_
_atom_site_aniso_label
_atom_site_aniso_U_11
_atom_site_aniso_U_22
_atom_site_aniso_U_33
_atom_site_aniso_U_12
_atom_site_aniso_U_13
_atom_site_aniso_U_23
Ir(1) 0.020(1) 0.055(2) 0.031(1) 0.007(1) -0.0024(10) 0.013(1)
Ir(2) 0.023(1) 0.046(2) 0.034(1) 0.004(1) -0.0010(9) 0.004(1)
Se(1) 0.021(3) 0.049(3) 0.035(3) 0.007(2) -0.004(2) 0.006(3)
Se(2) 0.022(3) 0.080(4) 0.065(4) 0.006(3) 0.015(3) 0.008(3)
Se(3) 0.054(4) 0.095(5) 0.043(4) -0.001(3) 0.015(3) -0.009(3)
Se(4) 0.047(3) 0.094(5) 0.031(3) 0.001(3) 0.000(3) 0.016(3)
Se(5) 0.032(3) 0.072(4) 0.036(3) -0.004(3) -0.011(2) 0.005(3)
Se(6) 0.020(3) 0.072(4) 0.049(3) 0.005(3) -0.004(2) 0.020(3)
Se(7) 0.032(3) 0.079(4) 0.063(4) 0.017(3) 0.019(3) 0.019(3)
Se(8) 0.044(3) 0.062(4) 0.032(3) 0.015(3) 0.006(2) 0.009(3)

loop_
_atom_type_symbol
_atom_type_description
_atom_type_scat_dispersion_real
_atom_type_scat_dispersion_imag
_atom_type_scat_source
C C 0.003 0.002
;International Tables for Crystallography

(1992, Vol. C, Tables 4.2.6.8 and 6.1.1.1)

;
H H 0.000 0.000
;International Tables for Crystallography

(1992, Vol. C, Table 6.1.1.2)

;
Se Se -0.093 2.226
;International Tables for Crystallography

(1992, Vol. C, Tables 4.2.6.8 and 6.1.1.1)

;
Ir Ir -1.444 7.990
;International Tables for Crystallography

(1992, Vol. C, Tables 4.2.6.8 and 6.1.1.1)

;

loop_
_geom_angle_atom_site_label_1
_geom_angle_atom_site_label_2
_geom_angle_atom_site_label_3
_geom_angle
_geom_angle_site_symmetry_1
_geom_angle_site_symmetry_2
_geom_angle_site_symmetry_3
_geom_angle_publ_flag
Se(1) Ir(1) Se(4) 97.0(2) 1_555 1_555 1_555 yes
Se(1) Ir(1) Se(6) 94.1(2) 1_555 1_555 1_555 yes
Se(1) Ir(1) C(1) 148(1) 1_555 1_555 1_555 yes
Se(1) Ir(1) C(2) 106(1) 1_555 1_555 1_555 yes
Se(1) Ir(1) C(3) 92(1) 1_555 1_555 1_555 yes
Se(1) Ir(1) C(4) 105(1) 1_555 1_555 1_555 yes
Se(1) Ir(1) C(5) 143(1) 1_555 1_555 1_555 yes
Se(4) Ir(1) Se(6) 82.7(2) 1_555 1_555 1_555 yes
Se(4) Ir(1) C(1) 90(1) 1_555 1_555 1_555 yes
Se(4) Ir(1) C(2) 96(1) 1_555 1_555 1_555 yes
Se(4) Ir(1) C(3) 129(1) 1_555 1_555 1_555 yes
Se(4) Ir(1) C(4) 153(1) 1_555 1_555 1_555 yes
Se(4) Ir(1) C(5) 118(1) 1_555 1_555 1_555 yes
Se(6) Ir(1) C(1) 117(1) 1_555 1_555 1_555 yes
Se(6) Ir(1) C(2) 159(1) 1_555 1_555 1_555 yes
Se(6) Ir(1) C(3) 145(1) 1_555 1_555 1_555 yes
Se(6) Ir(1) C(4) 109(1) 1_555 1_555 1_555 yes
Se(6) Ir(1) C(5) 98(1) 1_555 1_555 1_555 yes
C(1) Ir(1) C(2) 42(1) 1_555 1_555 1_555 yes
C(1) Ir(1) C(3) 60(1) 1_555 1_555 1_555 yes
C(1) Ir(1) C(4) 63(1) 1_555 1_555 1_555 yes
C(1) Ir(1) C(5) 35(1) 1_555 1_555 1_555 yes
C(2) Ir(1) C(3) 34(1) 1_555 1_555 1_555 yes
C(2) Ir(1) C(4) 64(1) 1_555 1_555 1_555 yes
C(2) Ir(1) C(5) 64(1) 1_555 1_555 1_555 yes
C(3) Ir(1) C(4) 37(1) 1_555 1_555 1_555 yes
C(3) Ir(1) C(5) 59(1) 1_555 1_555 1_555 yes
C(4) Ir(1) C(5) 38(1) 1_555 1_555 1_555 yes
Se(1) Ir(2) Se(5) 93.1(2) 1_555 1_555 1_555 yes
Se(1) Ir(2) Se(8) 77.9(2) 1_555 1_555 1_555 yes
Se(1) Ir(2) C(11) 150(1) 1_555 1_555 1_555 yes
Se(1) Ir(2) C(12) 154(1) 1_555 1_555 1_555 yes
Se(1) Ir(2) C(13) 114(1) 1_555 1_555 1_555 yes
Se(1) Ir(2) C(14) 98(1) 1_555 1_555 1_555 yes
Se(1) Ir(2) C(15) 114(1) 1_555 1_555 1_555 yes
Se(5) Ir(2) Se(8) 95.2(2) 1_555 1_555 1_555 yes
Se(5) Ir(2) C(11) 93(1) 1_555 1_555 1_555 yes
Se(5) Ir(2) C(12) 112(1) 1_555 1_555 1_555 yes
Se(5) Ir(2) C(13) 152(1) 1_555 1_555 1_555 yes
Se(5) Ir(2) C(14) 139(1) 1_555 1_555 1_555 yes
Se(5) Ir(2) C(15) 101(1) 1_555 1_555 1_555 yes
Se(8) Ir(2) C(11) 129(1) 1_555 1_555 1_555 yes
Se(8) Ir(2) C(12) 97(1) 1_555 1_555 1_555 yes
Se(8) Ir(2) C(13) 91(1) 1_555 1_555 1_555 yes
Se(8) Ir(2) C(14) 125(1) 1_555 1_555 1_555 yes
Se(8) Ir(2) C(15) 158(1) 1_555 1_555 1_555 yes
C(11) Ir(2) C(12) 35(1) 1_555 1_555 1_555 yes
C(11) Ir(2) C(13) 62(1) 1_555 1_555 1_555 yes
C(11) Ir(2) C(14) 59(1) 1_555 1_555 1_555 yes
C(11) Ir(2) C(15) 36(1) 1_555 1_555 1_555 yes
C(12) Ir(2) C(13) 39(1) 1_555 1_555 1_555 yes
C(12) Ir(2) C(14) 63(1) 1_555 1_555 1_555 yes
C(12) Ir(2) C(15) 63(1) 1_555 1_555 1_555 yes
C(13) Ir(2) C(14) 39(1) 1_555 1_555 1_555 yes
C(13) Ir(2) C(15) 67(1) 1_555 1_555 1_555 yes
C(14) Ir(2) C(15) 38(1) 1_555 1_555 1_555 yes
Ir(1) Se(1) Ir(2) 116.7(2) 1_555 1_555 1_555 yes
Ir(1) Se(1) Se(2) 101.2(2) 1_555 1_555 1_555 yes
Ir(2) Se(1) Se(2) 109.5(2) 1_555 1_555 1_555 yes
Se(1) Se(2) Se(3) 96.8(2) 1_555 1_555 1_555 yes
Se(2) Se(3) Se(4) 99.7(3) 1_555 1_555 1_555 yes
Ir(1) Se(4) Se(3) 108.5(2) 1_555 1_555 1_555 yes
Ir(2) Se(5) Se(6) 104.2(2) 1_555 1_555 1_555 yes
Ir(1) Se(6) Se(5) 109.0(2) 1_555 1_555 1_555 yes
Ir(1) Se(6) Se(7) 107.5(2) 1_555 1_555 1_555 yes
Se(5) Se(6) Se(7) 94.7(3) 1_555 1_555 1_555 yes
Se(6) Se(7) Se(8) 96.7(2) 1_555 1_555 1_555 yes
Ir(2) Se(8) Se(7) 108.4(2) 1_555 1_555 1_555 yes
Ir(1) C(1) C(2) 72(2) 1_555 1_555 1_555 yes
Ir(1) C(1) C(5) 72(2) 1_555 1_555 1_555 yes
Ir(1) C(1) C(6) 128(3) 1_555 1_555 1_555 yes
C(2) C(1) C(5) 107(3) 1_555 1_555 1_555 yes
C(2) C(1) C(6) 117(3) 1_555 1_555 1_555 yes
C(5) C(1) C(6) 134(4) 1_555 1_555 1_555 yes
Ir(1) C(2) C(1) 65(2) 1_555 1_555 1_555 yes
Ir(1) C(2) C(3) 69(2) 1_555 1_555 1_555 yes
Ir(1) C(2) C(7) 123(3) 1_555 1_555 1_555 yes
C(1) C(2) C(3) 96(3) 1_555 1_555 1_555 yes
C(1) C(2) C(7) 122(4) 1_555 1_555 1_555 yes
C(3) C(2) C(7) 140(4) 1_555 1_555 1_555 yes
Ir(1) C(3) C(2) 75(2) 1_555 1_555 1_555 yes
Ir(1) C(3) C(4) 72(2) 1_555 1_555 1_555 yes
Ir(1) C(3) C(8) 123(3) 1_555 1_555 1_555 yes
C(2) C(3) C(4) 122(4) 1_555 1_555 1_555 yes
C(2) C(3) C(8) 121(4) 1_555 1_555 1_555 yes
C(4) C(3) C(8) 115(4) 1_555 1_555 1_555 yes
Ir(1) C(4) C(3) 70(2) 1_555 1_555 1_555 yes
Ir(1) C(4) C(5) 68(2) 1_555 1_555 1_555 yes
Ir(1) C(4) C(9) 131(2) 1_555 1_555 1_555 yes
C(3) C(4) C(5) 98(3) 1_555 1_555 1_555 yes
C(3) C(4) C(9) 132(3) 1_555 1_555 1_555 yes
C(5) C(4) C(9) 127(3) 1_555 1_555 1_555 yes
Ir(1) C(5) C(1) 72(2) 1_555 1_555 1_555 yes
Ir(1) C(5) C(4) 73(2) 1_555 1_555 1_555 yes
Ir(1) C(5) C(10) 124(2) 1_555 1_555 1_555 yes
C(1) C(5) C(4) 114(3) 1_555 1_555 1_555 yes
C(1) C(5) C(10) 121(3) 1_555 1_555 1_555 yes
C(4) C(5) C(10) 123(3) 1_555 1_555 1_555 yes
C(1) C(6) H(1) 109(4) 1_555 1_555 1_555 no
C(1) C(6) H(2) 109(4) 1_555 1_555 1_555 no
C(1) C(6) H(3) 109(4) 1_555 1_555 1_555 no
H(1) C(6) H(2) 109(5) 1_555 1_555 1_555 no
H(1) C(6) H(3) 109(5) 1_555 1_555 1_555 no
H(2) C(6) H(3) 109(4) 1_555 1_555 1_555 no
C(2) C(7) H(4) 109(4) 1_555 1_555 1_555 no
C(2) C(7) H(5) 109(4) 1_555 1_555 1_555 no
C(2) C(7) H(6) 109(4) 1_555 1_555 1_555 no
H(4) C(7) H(5) 109(5) 1_555 1_555 1_555 no
H(4) C(7) H(6) 109(4) 1_555 1_555 1_555 no
H(5) C(7) H(6) 109(5) 1_555 1_555 1_555 no
C(3) C(8) H(7) 109(4) 1_555 1_555 1_555 no
C(3) C(8) H(8) 109(3) 1_555 1_555 1_555 no
C(3) C(8) H(9) 109(4) 1_555 1_555 1_555 no
H(7) C(8) H(8) 109(4) 1_555 1_555 1_555 no
H(7) C(8) H(9) 109(4) 1_555 1_555 1_555 no
H(8) C(8) H(9) 109(4) 1_555 1_555 1_555 no
C(4) C(9) H(10) 109(4) 1_555 1_555 1_555 no
C(4) C(9) H(11) 109(4) 1_555 1_555 1_555 no
C(4) C(9) H(12) 109(4) 1_555 1_555 1_555 no
H(10) C(9) H(11) 109(4) 1_555 1_555 1_555 no
H(10) C(9) H(12) 109(4) 1_555 1_555 1_555 no
H(11) C(9) H(12) 109(4) 1_555 1_555 1_555 no
C(5) C(10) H(13) 109(3) 1_555 1_555 1_555 no
C(5) C(10) H(14) 109(3) 1_555 1_555 1_555 no
C(5) C(10) H(15) 109(3) 1_555 1_555 1_555 no
H(13) C(10) H(14) 109(4) 1_555 1_555 1_555 no
H(13) C(10) H(15) 109(4) 1_555 1_555 1_555 no
H(14) C(10) H(15) 109(4) 1_555 1_555 1_555 no
Ir(2) C(11) C(12) 74(2) 1_555 1_555 1_555 yes
Ir(2) C(11) C(15) 66(2) 1_555 1_555 1_555 yes
Ir(2) C(11) C(16) 121(3) 1_555 1_555 1_555 yes
C(12) C(11) C(15) 117(4) 1_555 1_555 1_555 yes
C(12) C(11) C(16) 123(4) 1_555 1_555 1_555 yes
C(15) C(11) C(16) 118(4) 1_555 1_555 1_555 yes
Ir(2) C(12) C(11) 70(2) 1_555 1_555 1_555 yes
Ir(2) C(12) C(13) 70(2) 1_555 1_555 1_555 yes
Ir(2) C(12) C(17) 126(3) 1_555 1_555 1_555 yes
C(11) C(12) C(13) 105(3) 1_555 1_555 1_555 yes
C(11) C(12) C(17) 133(4) 1_555 1_555 1_555 yes
C(13) C(12) C(17) 120(3) 1_555 1_555 1_555 yes
Ir(2) C(13) C(12) 69(2) 1_555 1_555 1_555 yes
Ir(2) C(13) C(14) 69(2) 1_555 1_555 1_555 yes
Ir(2) C(13) C(18) 132(3) 1_555 1_555 1_555 yes
C(12) C(13) C(14) 101(3) 1_555 1_555 1_555 yes
C(12) C(13) C(18) 125(4) 1_555 1_555 1_555 yes
C(14) C(13) C(18) 132(3) 1_555 1_555 1_555 yes
Ir(2) C(14) C(13) 71(2) 1_555 1_555 1_555 yes
Ir(2) C(14) C(15) 64(2) 1_555 1_555 1_555 yes
Ir(2) C(14) C(19) 127(3) 1_555 1_555 1_555 yes
C(13) C(14) C(15) 108(3) 1_555 1_555 1_555 yes
C(13) C(14) C(19) 118(3) 1_555 1_555 1_555 yes
C(15) C(14) C(19) 133(4) 1_555 1_555 1_555 yes
Ir(2) C(15) C(11) 77(3) 1_555 1_555 1_555 yes
Ir(2) C(15) C(14) 77(2) 1_555 1_555 1_555 yes
Ir(2) C(15) C(20) 132(3) 1_555 1_555 1_555 yes
C(11) C(15) C(14) 105(4) 1_555 1_555 1_555 yes
C(11) C(15) C(20) 130(4) 1_555 1_555 1_555 yes
C(14) C(15) C(20) 117(4) 1_555 1_555 1_555 yes
C(11) C(16) H(16) 109(4) 1_555 1_555 1_555 no
C(11) C(16) H(17) 109(4) 1_555 1_555 1_555 no
C(11) C(16) H(18) 109(4) 1_555 1_555 1_555 no
H(16) C(16) H(17) 109(5) 1_555 1_555 1_555 no
H(16) C(16) H(18) 109(5) 1_555 1_555 1_555 no
H(17) C(16) H(18) 109(5) 1_555 1_555 1_555 no
C(12) C(17) H(19) 109(4) 1_555 1_555 1_555 no
C(12) C(17) H(20) 109(4) 1_555 1_555 1_555 no
C(12) C(17) H(21) 109(4) 1_555 1_555 1_555 no
H(19) C(17) H(20) 109(4) 1_555 1_555 1_555 no
H(19) C(17) H(21) 109(4) 1_555 1_555 1_555 no
H(20) C(17) H(21) 109(4) 1_555 1_555 1_555 no
C(13) C(18) H(22) 109(4) 1_555 1_555 1_555 no
C(13) C(18) H(23) 109(4) 1_555 1_555 1_555 no
C(13) C(18) H(24) 109(4) 1_555 1_555 1_555 no
H(22) C(18) H(23) 109(4) 1_555 1_555 1_555 no
H(22) C(18) H(24) 109(4) 1_555 1_555 1_555 no
H(23) C(18) H(24) 109(4) 1_555 1_555 1_555 no
C(14) C(19) H(25) 109(4) 1_555 1_555 1_555 no
C(14) C(19) H(26) 109(3) 1_555 1_555 1_555 no
C(14) C(19) H(27) 109(4) 1_555 1_555 1_555 no
H(25) C(19) H(26) 109(4) 1_555 1_555 1_555 no
H(25) C(19) H(27) 109(4) 1_555 1_555 1_555 no
H(26) C(19) H(27) 109(4) 1_555 1_555 1_555 no
C(15) C(20) H(28) 109(4) 1_555 1_555 1_555 no
C(15) C(20) H(29) 109(4) 1_555 1_555 1_555 no
C(15) C(20) H(30) 109(4) 1_555 1_555 1_555 no
H(28) C(20) H(29) 109(5) 1_555 1_555 1_555 no
H(28) C(20) H(30) 109(5) 1_555 1_555 1_555 no
H(29) C(20) H(30) 109(5) 1_555 1_555 1_555 no
C(22) C(21) C(26) 120(3) 1_555 1_555 1_555 yes
C(22) C(21) C(27) 119(4) 1_555 1_555 1_555 yes
C(26) C(21) C(27) 120(4) 1_555 1_555 1_555 yes
C(21) C(22) C(23) 119(3) 1_555 1_555 1_555 yes
C(21) C(22) H(31) 120(5) 1_555 1_555 1_555 no
C(23) C(22) H(31) 119(5) 1_555 1_555 1_555 no
C(22) C(23) C(24) 119(4) 1_555 1_555 1_555 yes
C(22) C(23) H(32) 120(7) 1_555 1_555 1_555 no
C(24) C(23) H(32) 120(7) 1_555 1_555 1_555 no
C(23) C(24) C(25) 119(4) 1_555 1_555 1_555 yes
C(23) C(24) H(33) 119(7) 1_555 1_555 1_555 no
C(25) C(24) H(33) 120(6) 1_555 1_555 1_555 no
C(24) C(25) C(26) 120(4) 1_555 1_555 1_555 yes
C(24) C(25) H(34) 120(6) 1_555 1_555 1_555 no
C(26) C(25) H(34) 119(6) 1_555 1_555 1_555 no
C(21) C(26) C(25) 119(3) 1_555 1_555 1_555 yes
C(21) C(26) H(35) 120(6) 1_555 1_555 1_555 no
C(25) C(26) H(35) 120(6) 1_555 1_555 1_555 no
C(21) C(27) H(36) 109(4) 1_555 1_555 1_555 no
C(21) C(27) H(37) 109(5) 1_555 1_555 1_555 no
C(21) C(27) H(38) 109(4) 1_555 1_555 1_555 no
H(36) C(27) H(37) 108(5) 1_555 1_555 1_555 no
H(36) C(27) H(38) 109(6) 1_555 1_555 1_555 no
H(37) C(27) H(38) 110(5) 1_555 1_555 1_555 no

loop_
_geom_bond_atom_site_label_1
_geom_bond_atom_site_label_2
_geom_bond_distance
_geom_bond_site_symmetry_1
_geom_bond_site_symmetry_2
_geom_bond_publ_flag
Ir(1) Se(1) 2.456(5) 1_555 1_555 yes
Ir(1) Se(4) 2.468(5) 1_555 1_555 yes
Ir(1) Se(6) 2.423(5) 1_555 1_555 yes
Ir(1) C(1) 2.14(5) 1_555 1_555 yes
Ir(1) C(2) 2.25(4) 1_555 1_555 yes
Ir(1) C(3) 2.18(4) 1_555 1_555 yes
Ir(1) C(4) 2.20(4) 1_555 1_555 yes
Ir(1) C(5) 2.13(4) 1_555 1_555 yes
Ir(2) Se(1) 2.454(5) 1_555 1_555 yes
Ir(2) Se(5) 2.423(5) 1_555 1_555 yes
Ir(2) Se(8) 2.496(5) 1_555 1_555 yes
Ir(2) C(11) 2.14(4) 1_555 1_555 yes
Ir(2) C(12) 2.19(5) 1_555 1_555 yes
Ir(2) C(13) 2.20(5) 1_555 1_555 yes
Ir(2) C(14) 2.18(4) 1_555 1_555 yes
Ir(2) C(15) 2.01(5) 1_555 1_555 yes
Se(1) Se(2) 2.405(7) 1_555 1_555 yes
Se(2) Se(3) 2.285(7) 1_555 1_555 yes
Se(3) Se(4) 2.309(8) 1_555 1_555 yes
Se(5) Se(6) 2.312(7) 1_555 1_555 yes
Se(6) Se(7) 2.391(7) 1_555 1_555 yes
Se(7) Se(8) 2.325(7) 1_555 1_555 yes
C(1) C(2) 1.58(6) 1_555 1_555 yes
C(1) C(5) 1.29(6) 1_555 1_555 yes
C(1) C(6) 1.59(7) 1_555 1_555 yes
C(2) C(3) 1.32(7) 1_555 1_555 yes
C(2) C(7) 1.42(7) 1_555 1_555 yes
C(3) C(4) 1.39(6) 1_555 1_555 yes
C(3) C(8) 1.55(7) 1_555 1_555 yes
C(4) C(5) 1.42(6) 1_555 1_555 yes
C(4) C(9) 1.46(6) 1_555 1_555 yes
C(5) C(10) 1.61(6) 1_555 1_555 yes
C(11) C(12) 1.31(6) 1_555 1_555 yes
C(11) C(15) 1.29(7) 1_555 1_555 yes
C(11) C(16) 1.57(6) 1_555 1_555 yes
C(12) C(13) 1.49(6) 1_555 1_555 yes
C(12) C(17) 1.48(7) 1_555 1_555 yes
C(13) C(14) 1.48(6) 1_555 1_555 yes
C(13) C(18) 1.49(6) 1_555 1_555 yes
C(14) C(15) 1.39(6) 1_555 1_555 yes
C(14) C(19) 1.48(6) 1_555 1_555 yes
C(15) C(20) 1.54(8) 1_555 1_555 yes
C(21) C(22) 1.39(6) 1_555 1_555 yes
C(21) C(26) 1.39(6) 1_555 1_555 yes
C(21) C(27) 1.54(7) 1_555 1_555 yes
C(22) C(23) 1.39(8) 1_555 1_555 yes
C(23) C(24) 1.39(7) 1_555 1_555 yes
C(24) C(25) 1.39(8) 1_555 1_555 yes
C(25) C(26) 1.39(7) 1_555 1_555 yes

loop_
_geom_contact_atom_site_label_1
_geom_contact_atom_site_label_2
_geom_contact_distance
_geom_contact_site_symmetry_1
_geom_contact_site_symmetry_2
Ir(1) Ir(2) 4.179(3) 1_555 1_555
Se(7) C(27) 2.81(6) 1_555 1_455
C(1) C(25) 3.50(6) 1_555 2_666
C(2) C(24) 3.56(6) 1_555 2_666
C(8) C(27) 3.58(8) 1_555 1_555
C(11) C(25) 3.60(7) 1_555 2_656
C(13) C(26) 3.58(6) 1_555 2_656
C(13) C(25) 3.59(6) 1_555 2_656
C(14) C(25) 3.38(6) 1_555 2_656
